data_4023156
loop_
_publ_author_name
'Takahiro Tsuchiya'
'Yosuke Okada'
'Toshio Shimizu'
'Kazunori Hirabayashi'
'Nobumasa Kamigata'

_publ_section_title
;
 Molecular Transformations of Unsaturated Thiacrown Ethers
;
_journal_name_full 'Journal of Organic Chemistry'
_journal_page_first 76
_journal_page_last 80
_journal_paper_doi 10.1021/jo701757s
_journal_volume 73
_journal_year 2008
_chemical_formula_sum 'C12 H12 S6'
_chemical_formula_weight 348.57
_chemical_name_systematic
; 
 ? 
;
_space_group_IT_number 1
_symmetry_cell_setting triclinic
_symmetry_space_group_name_Hall 'P 1'
_symmetry_space_group_name_H-M 'P 1'
_atom_sites_solution_hydrogens geom
_atom_sites_solution_primary direct
_atom_sites_solution_secondary difmap
_audit_creation_method SHELXL-97
_cell_angle_alpha 100.96
_cell_angle_beta 101.06
_cell_angle_gamma 100.08
_cell_formula_units_Z 4
_cell_length_a 9.121
_cell_length_b 9.651
_cell_length_c 18.764
_cell_measurement_temperature 293(2)
_cell_volume 1552.6
_computing_structure_refinement 'SHELXL-97 (Sheldrick, 1997)'
_computing_structure_solution 'SHELXS-97 (Sheldrick, 1990)'
_diffrn_ambient_temperature 293(2)
_diffrn_measured_fraction_theta_full 0.995
_diffrn_measured_fraction_theta_max 0.995
_diffrn_radiation_monochromator graphite
_diffrn_radiation_source 'fine-focus sealed tube'
_diffrn_radiation_type MoK\a
_diffrn_radiation_wavelength 0.71075
_diffrn_reflns_av_R_equivalents 0.0249
_diffrn_reflns_av_sigmaI/netI 0.0255
_diffrn_reflns_limit_h_max 10
_diffrn_reflns_limit_h_min -10
_diffrn_reflns_limit_k_max 10
_diffrn_reflns_limit_k_min -10
_diffrn_reflns_limit_l_max 18
_diffrn_reflns_limit_l_min -20
_diffrn_reflns_number 9787
_diffrn_reflns_theta_full 23.00
_diffrn_reflns_theta_max 23.00
_diffrn_reflns_theta_min 3.04
_exptl_absorpt_coefficient_mu 0.860
_exptl_crystal_density_diffrn 1.491
_exptl_crystal_density_method 'not measured'
_exptl_crystal_F_000 720
_refine_diff_density_max 0.678
_refine_diff_density_min -0.720
_refine_diff_density_rms 0.063
_refine_ls_abs_structure_details 'Flack H D (1983), Acta Cryst. A39, 876-881'
_refine_ls_abs_structure_Flack 0.90(7)
_refine_ls_extinction_coef 0.0000(3)
_refine_ls_extinction_expression Fc^*^=kFc[1+0.001xFc^2^\l^3^/sin(2\q)]^-1/4^
_refine_ls_extinction_method SHELXL
_refine_ls_goodness_of_fit_ref 1.088
_refine_ls_hydrogen_treatment mixed
_refine_ls_matrix_type full
_refine_ls_number_parameters 650
_refine_ls_number_reflns 7351
_refine_ls_number_restraints 3
_refine_ls_restrained_S_all 1.087
_refine_ls_R_factor_all 0.0403
_refine_ls_R_factor_gt 0.0360
_refine_ls_shift/su_max 7.396
_refine_ls_shift/su_mean 0.011
_refine_ls_structure_factor_coef Fsqd
_refine_ls_weighting_details 'calc w=1/[\s^2^(Fo^2^)+(0.0288P)^2^+2.2992P] where P=(Fo^2^+2Fc^2^)/3'
_refine_ls_weighting_scheme calc
_refine_ls_wR_factor_gt 0.0786
_refine_ls_wR_factor_ref 0.0803
_reflns_number_gt 6906
_reflns_number_total 7351
_reflns_threshold_expression >2sigma(I)
_cod_data_source_file jo701757s-File005.cif
_cod_data_source_block Compound_7
_cod_database_code 4023156

loop_
_symmetry_equiv_pos_as_xyz
'x, y, z'

loop_
_atom_site_label
_atom_site_type_symbol
_atom_site_fract_x
_atom_site_fract_y
_atom_site_fract_z
_atom_site_U_iso_or_equiv
_atom_site_adp_type
_atom_site_occupancy
_atom_site_symmetry_multiplicity
_atom_site_calc_flag
_atom_site_refinement_flags
_atom_site_disorder_assembly
_atom_site_disorder_group
S1 S -0.52433(17) 0.05569(16) -0.15553(11) 0.0479(4) Uani 1 1 d . A 1
S2 S -0.46917(15) 0.41590(14) -0.18803(9) 0.0347(3) Uani 1 1 d . A 1
S3 S -0.25276(16) 0.66646(15) -0.23049(9) 0.0381(4) Uani 1 1 d . A 1
S4 S 0.10464(18) 0.76844(16) -0.24179(9) 0.0438(4) Uani 1 1 d . A 1
S5 S 0.07363(16) 0.54170(14) -0.13568(8) 0.0334(3) Uani 1 1 d . A 1
S6 S -0.03697(16) 0.20455(14) -0.14341(9) 0.0340(3) Uani 1 1 d . A 1
C1 C -0.6515(6) 0.1633(6) -0.1775(4) 0.0475(17) Uani 1 1 d . A 1
H1 H -0.7523 0.1192 -0.1804 0.057 Uiso 1 1 calc R A 1
C2 C -0.6382(6) 0.2936(6) -0.1911(4) 0.0418(15) Uani 1 1 d . A 1
H2 H -0.7289 0.3241 -0.2038 0.050 Uiso 1 1 calc R A 1
C3 C -0.5421(7) 0.5365(7) -0.2365(4) 0.0462(16) Uani 1 1 d . A 1
H3 H -0.6476 0.5270 -0.2499 0.055 Uiso 1 1 calc R A 1
C4 C -0.4514(6) 0.6417(6) -0.2550(4) 0.0412(15) Uani 1 1 d . A 1
H4 H -0.4949 0.7027 -0.2813 0.049 Uiso 1 1 calc R A 1
C5 C -0.1952(7) 0.7894(6) -0.2825(3) 0.0389(14) Uani 1 1 d . A 1
H5 H -0.2696 0.8269 -0.3090 0.047 Uiso 1 1 calc R A 1
C6 C -0.0514(7) 0.8319(6) -0.2861(3) 0.0431(16) Uani 1 1 d . A 1
H6 H -0.0307 0.9000 -0.3139 0.052 Uiso 1 1 calc R A 1
C7 C 0.0957(6) 0.8178(6) -0.1485(3) 0.0359(14) Uani 1 1 d . A 1
H7 H 0.0967 0.9141 -0.1288 0.043 Uiso 1 1 calc R A 1
C8 C 0.0877(5) 0.7264(5) -0.1041(3) 0.0304(13) Uani 1 1 d . A 1
H8 H 0.0896 0.7623 -0.0542 0.036 Uiso 1 1 calc R A 1
C9 C 0.0282(6) 0.4765(6) -0.0602(3) 0.0320(13) Uani 1 1 d . A 1
H9 H 0.0384 0.5426 -0.0155 0.038 Uiso 1 1 calc R A 1
C10 C -0.0196(6) 0.3389(6) -0.0634(3) 0.0327(13) Uani 1 1 d . A 1
H10 H -0.0453 0.3117 -0.0217 0.039 Uiso 1 1 calc R A 1
C11 C -0.2324(6) 0.1240(6) -0.1651(3) 0.0338(13) Uani 1 1 d . A 1
H11 H -0.2637 0.0407 -0.2034 0.041 Uiso 1 1 calc R A 1
C12 C -0.3417(6) 0.1652(6) -0.1345(3) 0.0339(13) Uani 1 1 d . A 1
H12 H -0.3204 0.2547 -0.1011 0.041 Uiso 1 1 calc R A 1
S7 S -0.6199(2) 0.3086(2) 0.04659(13) 0.0684(6) Uani 1 1 d . B 2
S8 S -0.23320(16) 0.49625(15) 0.08692(9) 0.0410(4) Uani 1 1 d . B 2
S9 S 0.02356(15) 0.78418(15) 0.12252(9) 0.0359(3) Uani 1 1 d . B 2
S10 S 0.06401(17) 1.12313(16) 0.12163(9) 0.0421(4) Uani 1 1 d . B 2
S11 S -0.26516(16) 0.93310(15) 0.02534(8) 0.0357(3) Uani 1 1 d . B 2
S12 S -0.58675(17) 0.76217(17) 0.04007(9) 0.0443(4) Uani 1 1 d . B 2
C13 C -0.4508(8) 0.2441(7) 0.0549(4) 0.0535(18) Uani 1 1 d . B 2
H13 H -0.4663 0.1440 0.0472 0.064 Uiso 1 1 calc R B 2
C14 C -0.3054(7) 0.3115(6) 0.0701(4) 0.0421(15) Uani 1 1 d . B 2
H14 H -0.2339 0.2535 0.0719 0.050 Uiso 1 1 calc R B 2
C15 C -0.0451(7) 0.5094(6) 0.1354(3) 0.0379(14) Uani 1 1 d . B 2
H15 H -0.0190 0.4282 0.1498 0.046 Uiso 1 1 calc R B 2
C16 C 0.0607(6) 0.6299(6) 0.1524(3) 0.0388(15) Uani 1 1 d . B 2
H16 H 0.1573 0.6331 0.1808 0.047 Uiso 1 1 calc R B 2
C17 C 0.1956(6) 0.9105(7) 0.1632(3) 0.0371(14) Uani 1 1 d . B 2
H17 H 0.2785 0.8792 0.1872 0.045 Uiso 1 1 calc R B 2
C18 C 0.2132(7) 1.0484(7) 0.1615(3) 0.0441(16) Uani 1 1 d . B 2
H18 H 0.3093 1.1090 0.1823 0.053 Uiso 1 1 calc R B 2
C19 C 0.0303(7) 1.0411(6) 0.0273(3) 0.0374(14) Uani 1 1 d . B 2
H19 H 0.1117 1.0499 0.0041 0.045 Uiso 1 1 calc R B 2
C20 C -0.1051(6) 0.9672(6) -0.0125(3) 0.0340(14) Uani 1 1 d . B 2
H20 H -0.1164 0.9313 -0.0633 0.041 Uiso 1 1 calc R B 2
C21 C -0.3931(6) 0.8071(6) -0.0491(3) 0.0353(14) Uani 1 1 d . B 2
H21 H -0.3685 0.7914 -0.0954 0.042 Uiso 1 1 calc R B 2
C22 C -0.5213(6) 0.7342(6) -0.0424(3) 0.0395(15) Uani 1 1 d . B 2
H22 H -0.5816 0.6637 -0.0834 0.047 Uiso 1 1 calc R B 2
C23 C -0.6124(6) 0.5898(7) 0.0583(3) 0.0426(15) Uani 1 1 d . B 2
H23 H -0.6601 0.5768 0.0968 0.051 Uiso 1 1 calc R B 2
C24 C -0.5713(6) 0.4754(7) 0.0230(4) 0.0430(16) Uani 1 1 d . B 2
H24 H -0.5172 0.4835 -0.0139 0.052 Uiso 1 1 calc R B 2
S13 S 0.0830(4) 0.4731(3) 0.35484(17) 0.1281(14) Uani 1 1 d . C 3
S14 S 0.41092(17) 0.63905(15) 0.29720(9) 0.0429(4) Uani 1 1 d . C 3
S15 S 0.62392(16) 0.91342(14) 0.26793(8) 0.0358(3) Uani 1 1 d . C 3
S16 S 0.63858(17) 1.25085(16) 0.26530(9) 0.0411(4) Uani 1 1 d . C 3
S17 S 0.40264(17) 1.13233(17) 0.36194(9) 0.0426(4) Uani 1 1 d . C 3
S18 S 0.07905(18) 0.9184(2) 0.34713(10) 0.0611(5) Uani 1 1 d . C 3
C25 C 0.2059(7) 0.4048(7) 0.3099(6) 0.085(3) Uani 1 1 d . C 3
H25 H 0.1862 0.3043 0.2996 0.102 Uiso 1 1 calc R C 3
C26 C 0.3241(10) 0.4615(7) 0.2859(7) 0.108(4) Uani 1 1 d . C 3
H26 H 0.3669 0.3948 0.2588 0.129 Uiso 1 1 calc R C 3
C27 C 0.5538(7) 0.6249(6) 0.2466(4) 0.0437(15) Uani 1 1 d . C 3
H27 H 0.5692 0.5334 0.2282 0.052 Uiso 1 1 calc R C 3
C28 C 0.6388(7) 0.7367(6) 0.2340(3) 0.0413(15) Uani 1 1 d . C 3
H28 H 0.7103 0.7215 0.2057 0.050 Uiso 1 1 calc R C 3
C29 C 0.7510(7) 1.0110(6) 0.2279(3) 0.0383(14) Uani 1 1 d . C 3
H29 H 0.8158 0.9629 0.2051 0.046 Uiso 1 1 calc R C 3
C30 C 0.7615(7) 1.1500(7) 0.2278(3) 0.0441(16) Uani 1 1 d . C 3
H30 H 0.8360 1.1958 0.2074 0.053 Uiso 1 1 calc R C 3
C31 C 0.6949(7) 1.2522(6) 0.3599(3) 0.0395(15) Uani 1 1 d . C 3
H31 H 0.7978 1.2862 0.3837 0.047 Uiso 1 1 calc R C 3
C32 C 0.5973(6) 1.2067(6) 0.3997(3) 0.0383(14) Uani 1 1 d . C 3
H32 H 0.6352 1.2152 0.4504 0.046 Uiso 1 1 calc R C 3
C33 C 0.3497(7) 1.0685(6) 0.4361(3) 0.0362(14) Uani 1 1 d . C 3
H33 H 0.4171 1.1005 0.4828 0.043 Uiso 1 1 calc R C 3
C34 C 0.2188(7) 0.9768(7) 0.4299(3) 0.0433(15) Uani 1 1 d . C 3
H34 H 0.2014 0.9425 0.4713 0.052 Uiso 1 1 calc R C 3
C35 C 0.0496(8) 0.7337(9) 0.3348(4) 0.067(2) Uani 1 1 d . C 3
H35 H -0.0371 0.6795 0.2992 0.081 Uiso 1 1 calc R C 3
C36 C 0.1349(9) 0.6607(8) 0.3696(5) 0.066(2) Uani 1 1 d . C 3
H36 H 0.2261 0.7103 0.4033 0.080 Uiso 1 1 calc R C 3
S19 S 0.33638(19) 0.41946(16) 0.55041(12) 0.0562(5) Uani 1 1 d . D 4
S20 S 0.41845(15) 0.80626(14) 0.57907(9) 0.0344(3) Uani 1 1 d . D 4
S21 S 0.66955(17) 1.09698(14) 0.61826(9) 0.0383(4) Uani 1 1 d . D 4
S22 S 1.03680(18) 1.21068(16) 0.62700(9) 0.0434(4) Uani 1 1 d . D 4
S23 S 0.90517(16) 0.89041(14) 0.52141(8) 0.0333(3) Uani 1 1 d . D 4
S24 S 0.80566(15) 0.56018(14) 0.52931(8) 0.0338(3) Uani 1 1 d . D 4
C37 C 0.2238(6) 0.5448(6) 0.5678(4) 0.0464(17) Uani 1 1 d . D 4
H37 H 0.1248 0.5025 0.5689 0.056 Uiso 1 1 calc R D 4
C38 C 0.2497(6) 0.6870(6) 0.5796(3) 0.0402(15) Uani 1 1 d . D 4
H38 H 0.1692 0.7290 0.5894 0.048 Uiso 1 1 calc R D 4
C39 C 0.3889(7) 0.9695(6) 0.6266(4) 0.0400(15) Uani 1 1 d . D 4
H39 H 0.2966 0.9706 0.6407 0.048 Uiso 1 1 calc R D 4
C40 C 0.4932(8) 1.0908(6) 0.6431(4) 0.0467(16) Uani 1 1 d . D 4
H40 H 0.4728 1.1753 0.6685 0.056 Uiso 1 1 calc R D 4
C41 C 0.7767(8) 1.2661(6) 0.6693(3) 0.0412(15) Uani 1 1 d . D 4
H41 H 0.7285 1.3272 0.6965 0.049 Uiso 1 1 calc R D 4
C42 C 0.9247(8) 1.3128(6) 0.6716(3) 0.0449(16) Uani 1 1 d . D 4
H42 H 0.9718 1.4064 0.6988 0.054 Uiso 1 1 calc R D 4
C43 C 0.9407(6) 1.1769(6) 0.5330(3) 0.0381(14) Uani 1 1 d . D 4
H43 H 0.9248 1.2557 0.5131 0.046 Uiso 1 1 calc R D 4
C44 C 0.8902(6) 1.0477(6) 0.4893(3) 0.0313(13) Uani 1 1 d . D 4
H44 H 0.8446 1.0389 0.4394 0.038 Uiso 1 1 calc R D 4
C45 C 0.7875(6) 0.7585(6) 0.4465(3) 0.0305(13) Uani 1 1 d . D 4
H45 H 0.7553 0.7849 0.4019 0.037 Uiso 1 1 calc R D 4
C46 C 0.7412(6) 0.6227(6) 0.4495(3) 0.0371(14) Uani 1 1 d . D 4
H46 H 0.6729 0.5587 0.4084 0.044 Uiso 1 1 calc R D 4
C47 C 0.6352(6) 0.4990(6) 0.5547(3) 0.0343(13) Uani 1 1 d . D 4
H47 H 0.6436 0.4543 0.5946 0.041 Uiso 1 1 calc R D 4
C48 C 0.4947(6) 0.5092(6) 0.5234(3) 0.0357(14) Uani 1 1 d . D 4
H48 H 0.4803 0.5634 0.4876 0.043 Uiso 1 1 calc R D 4

loop_
_atom_site_aniso_label
_atom_site_aniso_U_11
_atom_site_aniso_U_22
_atom_site_aniso_U_33
_atom_site_aniso_U_23
_atom_site_aniso_U_13
_atom_site_aniso_U_12
S1 0.0361(8) 0.0382(8) 0.0714(13) 0.0255(8) 0.0083(8) 0.0040(7)
S2 0.0304(7) 0.0297(7) 0.0443(10) 0.0107(7) 0.0067(7) 0.0071(6)
S3 0.0412(8) 0.0339(8) 0.0403(10) 0.0173(7) 0.0045(7) 0.0068(7)
S4 0.0584(10) 0.0360(8) 0.0419(10) 0.0110(7) 0.0265(8) 0.0047(7)
S5 0.0409(8) 0.0277(7) 0.0323(9) 0.0069(6) 0.0106(7) 0.0071(6)
S6 0.0363(8) 0.0302(7) 0.0409(9) 0.0121(6) 0.0151(7) 0.0102(6)
C1 0.024(3) 0.045(4) 0.078(5) 0.024(4) 0.019(3) 0.002(3)
C2 0.025(3) 0.044(4) 0.061(5) 0.012(3) 0.013(3) 0.015(3)
C3 0.040(3) 0.046(4) 0.051(4) 0.014(3) 0.001(3) 0.014(3)
C4 0.033(3) 0.040(3) 0.047(4) 0.015(3) -0.005(3) 0.007(3)
C5 0.058(4) 0.028(3) 0.028(3) 0.008(3) 0.002(3) 0.006(3)
C6 0.068(5) 0.031(3) 0.027(4) 0.011(3) 0.010(3) -0.001(3)
C7 0.046(3) 0.024(3) 0.037(4) 0.006(3) 0.010(3) 0.008(3)
C8 0.023(3) 0.028(3) 0.033(4) 0.001(3) 0.003(2) -0.002(2)
C9 0.032(3) 0.040(3) 0.023(3) 0.008(3) 0.002(2) 0.011(3)
C10 0.023(3) 0.041(3) 0.034(4) 0.013(3) 0.007(2) 0.000(3)
C11 0.044(3) 0.024(3) 0.036(4) 0.013(2) 0.005(3) 0.013(3)
C12 0.037(3) 0.028(3) 0.041(4) 0.015(3) 0.008(3) 0.013(3)
S7 0.0488(11) 0.0612(12) 0.0977(17) 0.0297(11) 0.0257(11) -0.0029(9)
S8 0.0356(8) 0.0312(8) 0.0570(11) 0.0090(7) 0.0104(7) 0.0110(7)
S9 0.0272(7) 0.0384(8) 0.0377(9) 0.0071(7) -0.0008(6) 0.0067(7)
S10 0.0427(9) 0.0361(8) 0.0412(10) 0.0006(7) 0.0116(7) -0.0011(7)
S11 0.0355(8) 0.0348(8) 0.0340(9) 0.0031(7) 0.0077(7) 0.0063(6)
S12 0.0362(8) 0.0526(9) 0.0410(10) -0.0008(8) 0.0109(7) 0.0122(7)
C13 0.064(5) 0.036(3) 0.062(5) 0.014(3) 0.023(4) 0.001(3)
C14 0.051(4) 0.030(3) 0.049(4) 0.013(3) 0.015(3) 0.012(3)
C15 0.045(4) 0.039(3) 0.033(4) 0.013(3) 0.009(3) 0.015(3)
C16 0.030(3) 0.055(4) 0.034(4) 0.011(3) 0.004(3) 0.021(3)
C17 0.025(3) 0.055(4) 0.023(3) 0.001(3) -0.001(2) 0.003(3)
C18 0.035(3) 0.050(4) 0.036(4) 0.000(3) 0.010(3) -0.011(3)
C19 0.039(3) 0.031(3) 0.046(4) 0.019(3) 0.014(3) 0.002(3)
C20 0.039(3) 0.030(3) 0.030(4) 0.008(3) 0.006(3) 0.002(3)
C21 0.041(3) 0.041(3) 0.027(3) 0.011(3) 0.004(3) 0.020(3)
C22 0.039(3) 0.044(3) 0.031(4) 0.004(3) 0.001(3) 0.013(3)
C23 0.022(3) 0.065(4) 0.035(4) 0.007(3) 0.005(3) 0.004(3)
C24 0.028(3) 0.059(4) 0.042(4) 0.015(3) 0.010(3) 0.002(3)
S13 0.188(3) 0.0630(14) 0.120(3) -0.0130(15) 0.103(2) -0.0427(17)
S14 0.0386(8) 0.0336(8) 0.0509(11) 0.0096(7) -0.0014(7) 0.0062(7)
S15 0.0407(8) 0.0324(8) 0.0367(9) 0.0060(7) 0.0131(7) 0.0118(7)
S16 0.0472(9) 0.0368(8) 0.0427(10) 0.0160(7) 0.0111(7) 0.0095(7)
S17 0.0407(9) 0.0535(9) 0.0349(10) 0.0187(8) 0.0054(7) 0.0085(8)
S18 0.0391(9) 0.1089(16) 0.0361(11) 0.0268(10) 0.0063(8) 0.0107(10)
C25 0.033(4) 0.037(4) 0.177(10) 0.045(5) -0.003(5) -0.003(3)
C26 0.071(6) 0.029(4) 0.239(13) 0.030(6) 0.063(7) 0.023(4)
C27 0.049(4) 0.030(3) 0.048(4) 0.003(3) 0.001(3) 0.017(3)
C28 0.056(4) 0.037(3) 0.035(4) 0.006(3) 0.008(3) 0.026(3)
C29 0.042(3) 0.051(4) 0.028(3) 0.013(3) 0.012(3) 0.015(3)
C30 0.039(3) 0.060(4) 0.038(4) 0.024(3) 0.011(3) 0.010(3)
C31 0.040(3) 0.031(3) 0.037(4) -0.002(3) 0.003(3) -0.002(3)
C32 0.045(3) 0.030(3) 0.034(4) -0.002(3) 0.003(3) 0.010(3)
C33 0.044(4) 0.039(3) 0.028(3) 0.008(3) 0.009(3) 0.017(3)
C34 0.049(4) 0.062(4) 0.027(4) 0.017(3) 0.013(3) 0.023(3)
C35 0.040(4) 0.093(6) 0.048(5) -0.011(4) 0.015(4) -0.020(4)
C36 0.057(5) 0.060(5) 0.065(6) -0.010(4) 0.030(4) -0.023(4)
S19 0.0476(10) 0.0292(8) 0.0962(16) 0.0099(9) 0.0337(10) 0.0065(7)
S20 0.0317(8) 0.0307(7) 0.0426(10) 0.0089(7) 0.0107(7) 0.0091(6)
S21 0.0475(9) 0.0254(7) 0.0394(10) 0.0017(6) 0.0127(7) 0.0047(7)
S22 0.0449(9) 0.0334(8) 0.0415(10) 0.0087(7) -0.0029(7) -0.0041(7)
S23 0.0391(8) 0.0277(7) 0.0299(9) 0.0080(6) 0.0032(7) 0.0027(6)
S24 0.0307(7) 0.0288(7) 0.0389(9) 0.0072(6) 0.0030(6) 0.0055(6)
C37 0.022(3) 0.044(4) 0.072(5) 0.006(3) 0.019(3) 0.001(3)
C38 0.027(3) 0.041(4) 0.051(4) 0.006(3) 0.008(3) 0.009(3)
C39 0.044(3) 0.031(3) 0.050(4) 0.011(3) 0.021(3) 0.010(3)
C40 0.070(4) 0.035(3) 0.046(4) 0.012(3) 0.028(3) 0.020(3)
C41 0.068(4) 0.026(3) 0.028(3) 0.005(3) 0.009(3) 0.007(3)
C42 0.073(5) 0.023(3) 0.027(4) 0.005(3) -0.001(3) -0.004(3)
C43 0.047(4) 0.025(3) 0.040(4) 0.013(3) 0.007(3) -0.001(3)
C44 0.029(3) 0.036(3) 0.031(3) 0.015(3) 0.007(2) 0.007(3)
C45 0.029(3) 0.036(3) 0.026(3) 0.008(3) 0.007(2) 0.006(3)
C46 0.041(3) 0.032(3) 0.035(4) 0.002(3) 0.008(3) 0.005(3)
C47 0.046(4) 0.026(3) 0.030(3) 0.006(2) 0.009(3) 0.008(3)
C48 0.036(3) 0.026(3) 0.044(4) 0.002(3) 0.013(3) 0.010(3)

loop_
_atom_type_symbol
_atom_type_description
_atom_type_scat_dispersion_real
_atom_type_scat_dispersion_imag
_atom_type_scat_source
C C 0.0033 0.0016 'International Tables Vol C Tables 4.2.6.8 and 6.1.1.4'
H H 0.0000 0.0000 'International Tables Vol C Tables 4.2.6.8 and 6.1.1.4'
S S 0.1246 0.1234 'International Tables Vol C Tables 4.2.6.8 and 6.1.1.4'

loop_
_geom_angle_atom_site_label_1
_geom_angle_atom_site_label_2
_geom_angle_atom_site_label_3
_geom_angle
_geom_angle_site_symmetry_1
_geom_angle_site_symmetry_3
_geom_angle_publ_flag
C1 S1 C12 106.6(3) . . ?
C3 S2 C2 101.0(3) . . ?
C4 S3 C5 101.8(3) . . ?
C7 S4 C6 100.9(3) . . ?
C8 S5 C9 101.2(3) . . ?
C10 S6 C11 101.8(3) . . ?
C2 C1 S1 134.7(5) . . ?
C1 C2 S2 127.5(4) . . ?
C4 C3 S2 122.3(5) . . ?
C3 C4 S3 121.0(5) . . ?
C6 C5 S3 123.5(5) . . ?
C5 C6 S4 124.7(5) . . ?
C8 C7 S4 124.0(4) . . ?
C7 C8 S5 122.5(5) . . ?
C10 C9 S5 123.2(5) . . ?
C9 C10 S6 122.4(4) . . ?
C12 C11 S6 128.9(5) . . ?
C11 C12 S1 121.4(5) . . ?
C13 S7 C24 104.2(3) . . ?
C14 S8 C15 100.6(3) . . ?
C17 S9 C16 102.3(3) . . ?
C19 S10 C18 102.2(3) . . ?
C21 S11 C20 101.0(3) . . ?
C23 S12 C22 102.0(3) . . ?
C14 C13 S7 131.8(5) . . ?
C13 C14 S8 127.1(5) . . ?
C16 C15 S8 122.5(4) . . ?
C15 C16 S9 121.4(4) . . ?
C18 C17 S9 122.8(5) . . ?
C17 C18 S10 123.2(5) . . ?
C20 C19 S10 122.9(5) . . ?
C19 C20 S11 123.3(5) . . ?
C22 C21 S11 122.5(5) . . ?
C21 C22 S12 123.2(5) . . ?
C24 C23 S12 127.1(5) . . ?
C23 C24 S7 119.3(5) . . ?
C25 S13 C36 107.0(3) . . ?
C26 S14 C27 102.1(4) . . ?
C29 S15 C28 101.7(3) . . ?
C31 S16 C30 100.9(3) . . ?
C33 S17 C32 100.9(3) . . ?
C35 S18 C34 101.5(4) . . ?
C26 C25 S13 134.4(6) . . ?
C25 C26 S14 129.8(7) . . ?
C28 C27 S14 123.0(5) . . ?
C27 C28 S15 122.6(5) . . ?
C30 C29 S15 124.1(5) . . ?
C29 C30 S16 122.2(5) . . ?
C32 C31 S16 123.2(5) . . ?
C31 C32 S17 123.7(5) . . ?
C34 C33 S17 123.8(5) . . ?
C33 C34 S18 122.2(5) . . ?
C36 C35 S18 127.5(6) . . ?
C35 C36 S13 121.9(7) . . ?
C37 S19 C48 106.6(3) . . ?
C39 S20 C38 100.6(3) . . ?
C41 S21 C40 102.9(3) . . ?
C43 S22 C42 101.8(3) . . ?
C45 S23 C44 101.1(3) . . ?
C47 S24 C46 102.5(3) . . ?
C38 C37 S19 133.4(5) . . ?
C37 C38 S20 127.6(5) . . ?
C40 C39 S20 122.0(5) . . ?
C39 C40 S21 121.5(5) . . ?
C42 C41 S21 123.5(5) . . ?
C41 C42 S22 124.8(5) . . ?
C44 C43 S22 124.0(4) . . ?
C43 C44 S23 122.3(5) . . ?
C46 C45 S23 123.5(5) . . ?
C45 C46 S24 121.5(5) . . ?
C48 C47 S24 127.4(5) . . ?
C47 C48 S19 119.5(5) . . ?

loop_
_geom_bond_atom_site_label_1
_geom_bond_atom_site_label_2
_geom_bond_distance
_geom_bond_site_symmetry_2
_geom_bond_publ_flag
S1 C1 1.731(6) . ?
S1 C12 1.738(5) . ?
S2 C3 1.751(6) . ?
S2 C2 1.754(6) . ?
S3 C4 1.743(6) . ?
S3 C5 1.748(6) . ?
S4 C7 1.746(6) . ?
S4 C6 1.771(7) . ?
S5 C8 1.742(5) . ?
S5 C9 1.746(6) . ?
S6 C10 1.748(6) . ?
S6 C11 1.750(6) . ?
C1 C2 1.320(8) . ?
C3 C4 1.337(8) . ?
C5 C6 1.322(8) . ?
C7 C8 1.327(7) . ?
C9 C10 1.308(7) . ?
C11 C12 1.324(7) . ?
S7 C13 1.752(7) . ?
S7 C24 1.755(6) . ?
S8 C14 1.735(6) . ?
S8 C15 1.752(6) . ?
S9 C17 1.746(5) . ?
S9 C16 1.752(6) . ?
S10 C19 1.739(6) . ?
S10 C18 1.758(7) . ?
S11 C21 1.738(6) . ?
S11 C20 1.750(6) . ?
S12 C23 1.746(7) . ?
S12 C22 1.754(6) . ?
C13 C14 1.322(8) . ?
C15 C16 1.317(8) . ?
C17 C18 1.320(8) . ?
C19 C20 1.314(8) . ?
C21 C22 1.296(8) . ?
C23 C24 1.327(8) . ?
S13 C25 1.677(9) . ?
S13 C36 1.743(8) . ?
S14 C26 1.712(7) . ?
S14 C27 1.762(7) . ?
S15 C29 1.736(6) . ?
S15 C28 1.742(5) . ?
S16 C31 1.748(6) . ?
S16 C30 1.767(6) . ?
S17 C33 1.740(6) . ?
S17 C32 1.745(6) . ?
S18 C35 1.720(9) . ?
S18 C34 1.735(6) . ?
C25 C26 1.318(11) . ?
C27 C28 1.303(8) . ?
C29 C30 1.329(8) . ?
C31 C32 1.336(8) . ?
C33 C34 1.327(8) . ?
C35 C36 1.303(11) . ?
S19 C37 1.742(6) . ?
S19 C48 1.761(6) . ?
S20 C39 1.748(6) . ?
S20 C38 1.756(6) . ?
S21 C41 1.739(6) . ?
S21 C40 1.753(6) . ?
S22 C43 1.752(6) . ?
S22 C42 1.756(7) . ?
S23 C45 1.735(5) . ?
S23 C44 1.754(5) . ?
S24 C47 1.750(6) . ?
S24 C46 1.755(6) . ?
C37 C38 1.319(8) . ?
C39 C40 1.316(8) . ?
C41 C42 1.336(9) . ?
C43 C44 1.305(8) . ?
C45 C46 1.320(7) . ?
C47 C48 1.332(8) . ?

loop_
_cod_related_entry_id
_cod_related_entry_database
_cod_related_entry_code
1 ChemSpider 30658628
